data_4028954
loop_
_publ_author_name
'Feldman, Ken S.'
'Hester, D. Keith'
'Iyer, Malliga R.'
'Munson, Paul J.'
'Silva L\'opez, Carlos'
'Faza, Olalla Nieto'

_publ_section_title
;
 Allenyl Azide Cycloaddition Chemistry. 2,3-Cyclopentennelated Indole
 Synthesis through Indolidene Intermediates
;
_journal_coden_ASTM JOCEAH
_journal_issue 14
_journal_name_full 'Journal of Organic Chemistry'
_journal_page_first 4958
_journal_page_last 4974
_journal_paper_doi 10.1021/jo900659w
_journal_volume 74
_journal_year 2009
_chemical_formula_moiety 'C24 H34 N O Si'
_chemical_formula_sum 'C24 H34 N O Si'
_chemical_formula_weight 380.61
_space_group_IT_number 2
_symmetry_cell_setting triclinic
_symmetry_space_group_name_Hall '-P 1'
_symmetry_space_group_name_H-M 'P -1'
_atom_sites_solution_hydrogens geom
_atom_sites_solution_primary direct
_atom_sites_solution_secondary difmap
_audit_creation_method SHELXL-97
_cell_angle_alpha 102.001(7)
_cell_angle_beta 98.593(7)
_cell_angle_gamma 100.478(7)
_cell_formula_units_Z 4
_cell_length_a 9.466(4)
_cell_length_b 13.596(5)
_cell_length_c 19.082(7)
_cell_measurement_temperature 93(2)
_cell_volume 2316.9(16)
_computing_cell_refinement 'Bruker SMART'
_computing_data_collection 'Bruker SMART'
_computing_data_reduction 'Bruker SAINT'
_computing_molecular_graphics 'Bruker SHELXTL'
_computing_publication_material 'Bruker SHELXTL'
_computing_structure_refinement 'SHELXL-97 (Sheldrick, 1997)'
_computing_structure_solution 'SHELXS-97 (Sheldrick, 1990)'
_diffrn_ambient_temperature 93(2)
_diffrn_measured_fraction_theta_full 0.971
_diffrn_measured_fraction_theta_max 0.971
_diffrn_measurement_device_type 'CCD area detector'
_diffrn_measurement_method 'phi and omega scans'
_diffrn_radiation_monochromator graphite
_diffrn_radiation_source 'fine-focus sealed tube'
_diffrn_radiation_type MoK\a
_diffrn_radiation_wavelength 0.71073
_diffrn_reflns_av_R_equivalents 0.0760
_diffrn_reflns_av_sigmaI/netI 0.2589
_diffrn_reflns_limit_h_max 12
_diffrn_reflns_limit_h_min -12
_diffrn_reflns_limit_k_max 18
_diffrn_reflns_limit_k_min -17
_diffrn_reflns_limit_l_max 25
_diffrn_reflns_limit_l_min -25
_diffrn_reflns_number 16506
_diffrn_reflns_theta_full 28.47
_diffrn_reflns_theta_max 28.47
_diffrn_reflns_theta_min 1.69
_exptl_absorpt_coefficient_mu 0.114
_exptl_absorpt_correction_T_max 0.981
_exptl_absorpt_correction_T_min 0.975
_exptl_absorpt_correction_type analytical
_exptl_absorpt_process_details SADABS
_exptl_crystal_colour colorless
_exptl_crystal_density_diffrn 1.091
_exptl_crystal_density_method 'not measured'
_exptl_crystal_description block
_exptl_crystal_F_000 828
_exptl_crystal_size_max 0.22
_exptl_crystal_size_mid 0.18
_exptl_crystal_size_min 0.16
_refine_diff_density_max 0.365
_refine_diff_density_min -0.902
_refine_diff_density_rms 0.076
_refine_ls_extinction_method none
_refine_ls_goodness_of_fit_ref 1.011
_refine_ls_hydrogen_treatment noref
_refine_ls_matrix_type full
_refine_ls_number_parameters 503
_refine_ls_number_reflns 10513
_refine_ls_number_restraints 0
_refine_ls_restrained_S_all 1.011
_refine_ls_R_factor_all 0.2006
_refine_ls_R_factor_gt 0.1078
_refine_ls_shift/su_max 0.000
_refine_ls_shift/su_mean 0.000
_refine_ls_structure_factor_coef Fsqd
_refine_ls_weighting_details 'calc w=1/[\s^2^(Fo^2^)+(0.0000P)^2^+0.0000P] where P=(Fo^2^+2Fc^2^)/3'
_refine_ls_weighting_scheme calc
_refine_ls_wR_factor_gt 0.2175
_refine_ls_wR_factor_ref 0.2396
_reflns_number_gt 5002
_reflns_number_total 11513
_reflns_threshold_expression >2sigma(I)
_cod_duplicate_entry 4024645
_cod_data_source_file jo900659wsup6.cif
_cod_data_source_block dkh5s
_cod_depositor_comments
;
The following automatic conversions were performed:

'_symmetry_cell_setting' value 'Triclinic' changed to 'triclinic'
according to /home/saulius/struct/CIF-dictionaries/cif_core.dic
dictionary named 'cif_core.dic' version 2.4.2 from 2011-04-26.

Automatic conversion script
Id: cif_fix_values 1891 2012-01-12 08:04:46Z andrius 
;
_cod_original_cell_volume 2317.0(16)
_cod_original_sg_symbol_H-M P-1
_cod_database_code 4028954

loop_
_symmetry_equiv_pos_as_xyz
'x, y, z'
'-x, -y, -z'

loop_
_atom_site_label
_atom_site_type_symbol
_atom_site_fract_x
_atom_site_fract_y
_atom_site_fract_z
_atom_site_U_iso_or_equiv
_atom_site_adp_type
_atom_site_occupancy
_atom_site_symmetry_multiplicity
_atom_site_calc_flag
_atom_site_refinement_flags
C1 C 0.8522(6) 0.8883(4) 0.5309(3) 0.0512(15) Uani 1 1 d .
H1A H 0.9356 0.8774 0.5078 0.077 Uiso 1 1 calc R
H1B H 0.8391 0.8427 0.5641 0.077 Uiso 1 1 calc R
H1C H 0.8707 0.9603 0.5585 0.077 Uiso 1 1 calc R
C2 C 0.5849(6) 0.8846(4) 0.5095(3) 0.0441(14) Uani 1 1 d .
H2A H 0.5673 0.8362 0.5405 0.066 Uiso 1 1 calc R
H2B H 0.4964 0.8752 0.4727 0.066 Uiso 1 1 calc R
H2C H 0.6098 0.9554 0.5397 0.066 Uiso 1 1 calc R
C3 C 0.7355(7) 0.9390(4) 0.4217(3) 0.0506(15) Uani 1 1 d .
H3A H 0.7555 1.0101 0.4510 0.076 Uiso 1 1 calc R
H3B H 0.6471 0.9261 0.3841 0.076 Uiso 1 1 calc R
H3C H 0.8188 0.9283 0.3984 0.076 Uiso 1 1 calc R
C4 C 0.7121(5) 0.8641(4) 0.4715(3) 0.0348(11) Uani 1 1 d .
C5 C 0.6418(6) 0.6365(4) 0.4780(3) 0.0424(13) Uani 1 1 d .
H5A H 0.5719 0.6565 0.5083 0.064 Uiso 1 1 calc R
H5B H 0.7349 0.6393 0.5096 0.064 Uiso 1 1 calc R
H5C H 0.6026 0.5662 0.4479 0.064 Uiso 1 1 calc R
C6 C 0.8288(6) 0.6962(5) 0.3753(3) 0.0473(14) Uani 1 1 d .
H6A H 0.7964 0.6303 0.3387 0.071 Uiso 1 1 calc R
H6B H 0.9079 0.6914 0.4130 0.071 Uiso 1 1 calc R
H6C H 0.8644 0.7508 0.3517 0.071 Uiso 1 1 calc R
C7 C 0.4204(5) 0.6285(3) 0.3141(2) 0.0276(10) Uani 1 1 d .
H7 H 0.4550 0.5665 0.3239 0.033 Uiso 1 1 calc R
C8 C 0.2698(5) 0.6268(4) 0.3367(3) 0.0319(11) Uani 1 1 d .
C9 C 0.2825(6) 0.6290(4) 0.4182(3) 0.0428(13) Uani 1 1 d .
H9A H 0.3234 0.5710 0.4285 0.064 Uiso 1 1 calc R
H9B H 0.1853 0.6234 0.4309 0.064 Uiso 1 1 calc R
H9C H 0.3471 0.6939 0.4474 0.064 Uiso 1 1 calc R
C10 C 0.2102(5) 0.7203(4) 0.3223(3) 0.0415(13) Uani 1 1 d .
H10A H 0.1223 0.7234 0.3434 0.062 Uiso 1 1 calc R
H10B H 0.1853 0.7135 0.2695 0.062 Uiso 1 1 calc R
H10C H 0.2849 0.7837 0.3448 0.062 Uiso 1 1 calc R
C11 C 0.1641(6) 0.5248(4) 0.2939(3) 0.0410(13) Uani 1 1 d .
H11A H 0.1982 0.4672 0.3102 0.049 Uiso 1 1 calc R
H11B H 0.0660 0.5253 0.3059 0.049 Uiso 1 1 calc R
C12 C 0.1500(5) 0.5049(4) 0.2105(3) 0.0356(12) Uani 1 1 d .
H12A H 0.0976 0.4327 0.1875 0.043 Uiso 1 1 calc R
H12B H 0.0921 0.5509 0.1918 0.043 Uiso 1 1 calc R
C13 C 0.2971(5) 0.5236(3) 0.1909(2) 0.0273(10) Uani 1 1 d .
C14 C 0.4083(5) 0.6238(3) 0.2322(2) 0.0259(10) Uani 1 1 d .
H14 H 0.3704 0.6841 0.2212 0.031 Uiso 1 1 calc R
C15 C 0.5384(5) 0.6143(3) 0.1977(2) 0.0269(10) Uani 1 1 d .
C16 C 0.5061(5) 0.5212(3) 0.1467(2) 0.0250(10) Uani 1 1 d .
C17 C 0.3574(5) 0.4629(3) 0.1431(2) 0.0269(10) Uani 1 1 d .
C18 C 0.2930(5) 0.3568(3) 0.0948(3) 0.0360(12) Uani 1 1 d .
H18A H 0.1968 0.3306 0.1052 0.054 Uiso 1 1 calc R
H18B H 0.3580 0.3106 0.1043 0.054 Uiso 1 1 calc R
H18C H 0.2822 0.3600 0.0435 0.054 Uiso 1 1 calc R
C19 C 0.7180(5) 0.6047(3) 0.1295(2) 0.0267(10) Uani 1 1 d .
C20 C 0.8453(5) 0.6362(4) 0.1056(3) 0.0334(11) Uani 1 1 d .
H20 H 0.8762 0.5903 0.0694 0.040 Uiso 1 1 calc R
C21 C 0.9271(6) 0.7350(4) 0.1348(3) 0.0345(12) Uani 1 1 d .
H21 H 1.0147 0.7573 0.1184 0.041 Uiso 1 1 calc R
C22 C 0.8817(5) 0.8028(4) 0.1885(3) 0.0327(11) Uani 1 1 d .
H22 H 0.9385 0.8711 0.2073 0.039 Uiso 1 1 calc R
C23 C 0.7553(5) 0.7724(4) 0.2148(3) 0.0297(11) Uani 1 1 d .
H23 H 0.7259 0.8194 0.2510 0.036 Uiso 1 1 calc R
C24 C 0.6726(5) 0.6718(3) 0.1872(2) 0.0248(10) Uani 1 1 d .
C25 C 0.8796(7) 0.3849(4) 0.4023(3) 0.0517(15) Uani 1 1 d .
H25A H 0.9673 0.3830 0.4361 0.078 Uiso 1 1 calc R
H25B H 0.8047 0.4026 0.4300 0.078 Uiso 1 1 calc R
H25C H 0.9047 0.4369 0.3749 0.078 Uiso 1 1 calc R
C26 C 0.9375(6) 0.2481(5) 0.3065(3) 0.0536(16) Uani 1 1 d .
H26A H 0.9635 0.2984 0.2779 0.080 Uiso 1 1 calc R
H26B H 0.8997 0.1795 0.2736 0.080 Uiso 1 1 calc R
H26C H 1.0246 0.2471 0.3411 0.080 Uiso 1 1 calc R
C27 C 0.7787(7) 0.1973(4) 0.3922(3) 0.0532(16) Uani 1 1 d .
H27A H 0.7492 0.1285 0.3590 0.080 Uiso 1 1 calc R
H27B H 0.6973 0.2121 0.4159 0.080 Uiso 1 1 calc R
H27C H 0.8635 0.1998 0.4295 0.080 Uiso 1 1 calc R
C28 C 0.8198(6) 0.2781(4) 0.3486(3) 0.0364(12) Uani 1 1 d .
C29 C 0.5071(6) 0.3201(4) 0.3300(3) 0.0471(14) Uani 1 1 d .
H29A H 0.4192 0.3150 0.2938 0.071 Uiso 1 1 calc R
H29B H 0.5403 0.3910 0.3597 0.071 Uiso 1 1 calc R
H29C H 0.4841 0.2734 0.3615 0.071 Uiso 1 1 calc R
C30 C 0.7047(7) 0.3848(4) 0.2339(3) 0.0440(14) Uani 1 1 d .
H30A H 0.7994 0.3815 0.2198 0.066 Uiso 1 1 calc R
H30B H 0.7117 0.4526 0.2661 0.066 Uiso 1 1 calc R
H30C H 0.6297 0.3744 0.1900 0.066 Uiso 1 1 calc R
C31 C 0.4611(5) 0.1132(3) 0.1833(2) 0.0290(10) Uani 1 1 d .
H31 H 0.3941 0.1623 0.1855 0.035 Uiso 1 1 calc R
C32 C 0.3963(5) 0.0224(3) 0.2149(3) 0.0281(10) Uani 1 1 d .
C33 C 0.4981(6) -0.0537(4) 0.2172(3) 0.0353(12) Uani 1 1 d .
H33A H 0.5952 -0.0168 0.2456 0.053 Uiso 1 1 calc R
H33B H 0.5065 -0.0852 0.1674 0.053 Uiso 1 1 calc R
H33C H 0.4573 -0.1076 0.2403 0.053 Uiso 1 1 calc R
C34 C 0.3748(6) 0.0622(4) 0.2926(3) 0.0412(13) Uani 1 1 d .
H34A H 0.4699 0.0968 0.3242 0.062 Uiso 1 1 calc R
H34B H 0.3302 0.0042 0.3110 0.062 Uiso 1 1 calc R
H34C H 0.3105 0.1111 0.2927 0.062 Uiso 1 1 calc R
C35 C 0.2429(5) -0.0324(4) 0.1685(3) 0.0334(11) Uani 1 1 d .
H35A H 0.2025 -0.0911 0.1881 0.040 Uiso 1 1 calc R
H35B H 0.1769 0.0164 0.1731 0.040 Uiso 1 1 calc R
C36 C 0.2451(6) -0.0723(4) 0.0872(3) 0.0345(11) Uani 1 1 d .
H36A H 0.2953 -0.1305 0.0810 0.041 Uiso 1 1 calc R
H36B H 0.1436 -0.0974 0.0590 0.041 Uiso 1 1 calc R
C37 C 0.3232(5) 0.0125(3) 0.0598(3) 0.0288(10) Uani 1 1 d .
C38 C 0.4732(5) 0.0748(3) 0.1031(2) 0.0266(10) Uani 1 1 d .
H38 H 0.5454 0.0294 0.1006 0.032 Uiso 1 1 calc R
C39 C 0.5090(5) 0.1541(4) 0.0596(2) 0.0299(11) Uani 1 1 d .
C40 C 0.3935(5) 0.1375(4) 0.0035(2) 0.0288(10) Uani 1 1 d .
C41 C 0.2772(5) 0.0509(4) 0.0023(3) 0.0302(11) Uani 1 1 d .
C42 C 0.1433(5) 0.0098(4) -0.0571(3) 0.0380(12) Uani 1 1 d .
H42A H 0.0829 -0.0506 -0.0473 0.057 Uiso 1 1 calc R
H42B H 0.1727 -0.0100 -0.1042 0.057 Uiso 1 1 calc R
H42C H 0.0866 0.0632 -0.0586 0.057 Uiso 1 1 calc R
C43 C 0.6249(5) 0.2287(3) 0.0469(2) 0.0275(10) Uani 1 1 d .
C44 C 0.7745(5) 0.2675(4) 0.0770(3) 0.0326(11) Uani 1 1 d .
H44 H 0.8187 0.2471 0.1181 0.039 Uiso 1 1 calc R
C45 C 0.8570(6) 0.3358(4) 0.0461(3) 0.0349(12) Uani 1 1 d .
H45 H 0.9585 0.3613 0.0659 0.042 Uiso 1 1 calc R
C46 C 0.7932(5) 0.3676(3) -0.0136(3) 0.0313(11) Uani 1 1 d .
H46 H 0.8515 0.4163 -0.0326 0.038 Uiso 1 1 calc R
C47 C 0.6471(5) 0.3298(4) -0.0457(3) 0.0317(11) Uani 1 1 d .
H47 H 0.6044 0.3508 -0.0868 0.038 Uiso 1 1 calc R
C48 C 0.5652(5) 0.2602(3) -0.0156(2) 0.0287(10) Uani 1 1 d .
N1 N 0.6115(4) 0.5130(3) 0.1052(2) 0.0270(9) Uani 1 1 d .
N2 N 0.4199(4) 0.2026(3) -0.0428(2) 0.0296(9) Uani 1 1 d .
O1 O 0.5261(3) 0.7185(2) 0.35579(16) 0.0286(7) Uani 1 1 d .
O2 O 0.6030(3) 0.1675(2) 0.22581(16) 0.0293(7) Uani 1 1 d .
Si1 Si 0.67236(15) 0.72668(10) 0.41781(7) 0.0300(3) Uani 1 1 d .
Si2 Si 0.65440(16) 0.28346(10) 0.28223(7) 0.0316(3) Uani 1 1 d .

loop_
_atom_site_aniso_label
_atom_site_aniso_U_11
_atom_site_aniso_U_22
_atom_site_aniso_U_33
_atom_site_aniso_U_23
_atom_site_aniso_U_13
_atom_site_aniso_U_12
C1 0.043(3) 0.051(3) 0.051(4) 0.010(3) -0.007(3) 0.004(3)
C2 0.053(4) 0.037(3) 0.036(3) 0.000(2) 0.003(3) 0.007(3)
C3 0.059(4) 0.043(3) 0.041(3) 0.014(3) -0.002(3) -0.006(3)
C4 0.030(3) 0.043(3) 0.030(3) 0.012(2) 0.001(2) 0.004(2)
C5 0.044(3) 0.038(3) 0.043(3) 0.008(2) 0.009(3) 0.007(3)
C6 0.030(3) 0.073(4) 0.043(3) 0.016(3) 0.004(3) 0.023(3)
C7 0.026(2) 0.031(2) 0.023(2) 0.0026(19) 0.007(2) 0.002(2)
C8 0.025(2) 0.036(3) 0.029(3) 0.001(2) 0.005(2) 0.000(2)
C9 0.035(3) 0.054(3) 0.032(3) 0.001(2) 0.015(3) -0.002(3)
C10 0.026(3) 0.047(3) 0.046(3) -0.002(2) 0.011(3) 0.005(2)
C11 0.032(3) 0.047(3) 0.037(3) 0.003(2) 0.007(3) 0.000(3)
C12 0.027(3) 0.039(3) 0.034(3) -0.001(2) 0.005(2) 0.002(2)
C13 0.020(2) 0.035(2) 0.022(2) 0.0006(19) 0.000(2) 0.002(2)
C14 0.023(2) 0.031(2) 0.021(2) 0.0002(18) 0.004(2) 0.005(2)
C15 0.027(2) 0.029(2) 0.023(3) 0.0043(19) 0.002(2) 0.006(2)
C16 0.024(2) 0.027(2) 0.024(2) 0.0046(18) 0.005(2) 0.006(2)
C17 0.023(2) 0.031(2) 0.024(3) 0.0051(19) 0.000(2) 0.005(2)
C18 0.034(3) 0.033(3) 0.035(3) 0.000(2) 0.003(2) 0.004(2)
C19 0.030(3) 0.030(2) 0.020(2) 0.0062(18) 0.004(2) 0.007(2)
C20 0.032(3) 0.043(3) 0.029(3) 0.009(2) 0.014(2) 0.012(2)
C21 0.033(3) 0.044(3) 0.030(3) 0.012(2) 0.013(2) 0.008(2)
C22 0.033(3) 0.032(3) 0.034(3) 0.007(2) 0.010(2) 0.008(2)
C23 0.027(3) 0.036(3) 0.029(3) 0.009(2) 0.008(2) 0.011(2)
C24 0.026(2) 0.028(2) 0.020(2) 0.0008(18) 0.004(2) 0.009(2)
C25 0.053(4) 0.050(3) 0.040(3) 0.008(3) -0.007(3) -0.004(3)
C26 0.045(3) 0.060(4) 0.056(4) 0.017(3) 0.004(3) 0.014(3)
C27 0.056(4) 0.048(3) 0.049(4) 0.022(3) -0.011(3) 0.000(3)
C28 0.038(3) 0.037(3) 0.033(3) 0.014(2) 0.006(3) 0.000(2)
C29 0.055(4) 0.042(3) 0.037(3) -0.005(2) 0.008(3) 0.009(3)
C30 0.059(4) 0.030(3) 0.038(3) 0.003(2) 0.001(3) 0.008(3)
C31 0.025(2) 0.032(2) 0.029(3) 0.006(2) 0.003(2) 0.010(2)
C32 0.027(2) 0.029(2) 0.028(3) 0.0051(19) 0.009(2) 0.005(2)
C33 0.036(3) 0.036(3) 0.035(3) 0.014(2) 0.006(2) 0.006(2)
C34 0.044(3) 0.041(3) 0.035(3) 0.003(2) 0.014(3) 0.003(3)
C35 0.031(3) 0.035(3) 0.032(3) 0.003(2) 0.010(2) 0.004(2)
C36 0.033(3) 0.033(3) 0.036(3) 0.006(2) 0.009(2) 0.004(2)
C37 0.027(2) 0.029(2) 0.030(3) 0.0027(19) 0.005(2) 0.009(2)
C38 0.027(2) 0.035(2) 0.021(2) 0.0052(18) 0.009(2) 0.011(2)
C39 0.027(3) 0.040(3) 0.027(3) 0.009(2) 0.009(2) 0.012(2)
C40 0.030(3) 0.037(3) 0.022(3) 0.0074(19) 0.007(2) 0.013(2)
C41 0.025(2) 0.036(3) 0.026(3) 0.002(2) 0.000(2) 0.008(2)
C42 0.030(3) 0.049(3) 0.027(3) 0.000(2) 0.002(2) 0.005(3)
C43 0.026(2) 0.033(2) 0.026(3) 0.0053(19) 0.009(2) 0.009(2)
C44 0.029(3) 0.038(3) 0.030(3) 0.005(2) 0.004(2) 0.009(2)
C45 0.031(3) 0.041(3) 0.029(3) 0.005(2) 0.002(2) 0.007(2)
C46 0.031(3) 0.032(2) 0.035(3) 0.009(2) 0.014(2) 0.009(2)
C47 0.032(3) 0.038(3) 0.027(3) 0.007(2) 0.008(2) 0.011(2)
C48 0.025(2) 0.034(3) 0.026(3) 0.006(2) 0.000(2) 0.010(2)
N1 0.028(2) 0.031(2) 0.020(2) 0.0033(15) 0.0032(18) 0.0056(18)
N2 0.028(2) 0.029(2) 0.030(2) 0.0036(16) 0.0066(19) 0.0068(18)
O1 0.0224(16) 0.0292(16) 0.0273(18) 0.0006(13) -0.0012(15) 0.0002(14)
O2 0.0260(17) 0.0325(17) 0.0244(17) -0.0002(13) 0.0003(15) 0.0056(15)
Si1 0.0253(7) 0.0354(7) 0.0299(8) 0.0077(6) 0.0058(6) 0.0080(6)
Si2 0.0372(8) 0.0287(7) 0.0272(7) 0.0054(5) 0.0042(7) 0.0061(6)

loop_
_atom_type_symbol
_atom_type_description
_atom_type_scat_dispersion_real
_atom_type_scat_dispersion_imag
_atom_type_scat_source
C C 0.0033 0.0016 'International Tables Vol C Tables 4.2.6.8 and 6.1.1.4'
H H 0.0000 0.0000 'International Tables Vol C Tables 4.2.6.8 and 6.1.1.4'
N N 0.0061 0.0033 'International Tables Vol C Tables 4.2.6.8 and 6.1.1.4'
O O 0.0106 0.0060 'International Tables Vol C Tables 4.2.6.8 and 6.1.1.4'
Si Si 0.0817 0.0704 'International Tables Vol C Tables 4.2.6.8 and 6.1.1.4'

loop_
_geom_angle_atom_site_label_1
_geom_angle_atom_site_label_2
_geom_angle_atom_site_label_3
_geom_angle
C4 C1 H1A 109.5
C4 C1 H1B 109.5
H1A C1 H1B 109.5
C4 C1 H1C 109.5
H1A C1 H1C 109.5
H1B C1 H1C 109.5
C4 C2 H2A 109.5
C4 C2 H2B 109.5
H2A C2 H2B 109.5
C4 C2 H2C 109.5
H2A C2 H2C 109.5
H2B C2 H2C 109.5
C4 C3 H3A 109.5
C4 C3 H3B 109.5
H3A C3 H3B 109.5
C4 C3 H3C 109.5
H3A C3 H3C 109.5
H3B C3 H3C 109.5
C2 C4 C3 108.6(4)
C2 C4 C1 108.0(4)
C3 C4 C1 107.9(4)
C2 C4 Si1 110.4(3)
C3 C4 Si1 111.1(4)
C1 C4 Si1 110.7(3)
Si1 C5 H5A 109.5
Si1 C5 H5B 109.5
H5A C5 H5B 109.5
Si1 C5 H5C 109.5
H5A C5 H5C 109.5
H5B C5 H5C 109.5
Si1 C6 H6A 109.5
Si1 C6 H6B 109.5
H6A C6 H6B 109.5
Si1 C6 H6C 109.5
H6A C6 H6C 109.5
H6B C6 H6C 109.5
O1 C7 C14 109.8(3)
O1 C7 C8 110.9(4)
C14 C7 C8 111.0(4)
O1 C7 H7 108.3
C14 C7 H7 108.3
C8 C7 H7 108.3
C9 C8 C11 107.1(4)
C9 C8 C10 108.7(4)
C11 C8 C10 111.2(4)
C9 C8 C7 110.6(4)
C11 C8 C7 108.4(4)
C10 C8 C7 110.8(4)
C8 C9 H9A 109.5
C8 C9 H9B 109.5
H9A C9 H9B 109.5
C8 C9 H9C 109.5
H9A C9 H9C 109.5
H9B C9 H9C 109.5
C8 C10 H10A 109.5
C8 C10 H10B 109.5
H10A C10 H10B 109.5
C8 C10 H10C 109.5
H10A C10 H10C 109.5
H10B C10 H10C 109.5
C12 C11 C8 114.1(4)
C12 C11 H11A 108.7
C8 C11 H11A 108.7
C12 C11 H11B 108.7
C8 C11 H11B 108.7
H11A C11 H11B 107.6
C13 C12 C11 110.6(4)
C13 C12 H12A 109.5
C11 C12 H12A 109.5
C13 C12 H12B 109.5
C11 C12 H12B 109.5
H12A C12 H12B 108.1
C17 C13 C12 130.5(4)
C17 C13 C14 111.2(4)
C12 C13 C14 118.2(4)
C15 C14 C7 119.6(4)
C15 C14 C13 102.2(3)
C7 C14 C13 106.9(4)
C15 C14 H14 109.2
C7 C14 H14 109.2
C13 C14 H14 109.2
C16 C15 C24 106.7(4)
C16 C15 C14 108.5(4)
C24 C15 C14 143.3(4)
N1 C16 C15 112.0(4)
N1 C16 C17 135.5(4)
C15 C16 C17 111.6(4)
C13 C17 C16 106.4(4)
C13 C17 C18 129.6(4)
C16 C17 C18 124.0(4)
C17 C18 H18A 109.5
C17 C18 H18B 109.5
H18A C18 H18B 109.5
C17 C18 H18C 109.5
H18A C18 H18C 109.5
H18B C18 H18C 109.5
C20 C19 N1 130.5(4)
C20 C19 C24 121.2(4)
N1 C19 C24 108.3(4)
C21 C20 C19 119.4(5)
C21 C20 H20 120.3
C19 C20 H20 120.3
C20 C21 C22 120.3(5)
C20 C21 H21 119.8
C22 C21 H21 119.8
C23 C22 C21 121.6(5)
C23 C22 H22 119.2
C21 C22 H22 119.2
C22 C23 C24 119.0(4)
C22 C23 H23 120.5
C24 C23 H23 120.5
C23 C24 C15 135.6(4)
C23 C24 C19 118.4(4)
C15 C24 C19 105.9(4)
C28 C25 H25A 109.5
C28 C25 H25B 109.5
H25A C25 H25B 109.5
C28 C25 H25C 109.5
H25A C25 H25C 109.5
H25B C25 H25C 109.5
C28 C26 H26A 109.5
C28 C26 H26B 109.5
H26A C26 H26B 109.5
C28 C26 H26C 109.5
H26A C26 H26C 109.5
H26B C26 H26C 109.5
C28 C27 H27A 109.5
C28 C27 H27B 109.5
H27A C27 H27B 109.5
C28 C27 H27C 109.5
H27A C27 H27C 109.5
H27B C27 H27C 109.5
C26 C28 C27 108.7(4)
C26 C28 C25 110.0(5)
C27 C28 C25 109.0(4)
C26 C28 Si2 109.4(4)
C27 C28 Si2 110.5(4)
C25 C28 Si2 109.2(3)
Si2 C29 H29A 109.5
Si2 C29 H29B 109.5
H29A C29 H29B 109.5
Si2 C29 H29C 109.5
H29A C29 H29C 109.5
H29B C29 H29C 109.5
Si2 C30 H30A 109.5
Si2 C30 H30B 109.5
H30A C30 H30B 109.5
Si2 C30 H30C 109.5
H30A C30 H30C 109.5
H30B C30 H30C 109.5
O2 C31 C38 109.6(4)
O2 C31 C32 110.8(4)
C38 C31 C32 111.0(4)
O2 C31 H31 108.4
C38 C31 H31 108.4
C32 C31 H31 108.4
C34 C32 C33 107.8(4)
C34 C32 C35 106.8(4)
C33 C32 C35 111.1(4)
C34 C32 C31 110.6(4)
C33 C32 C31 111.4(4)
C35 C32 C31 109.1(4)
C32 C33 H33A 109.5
C32 C33 H33B 109.5
H33A C33 H33B 109.5
C32 C33 H33C 109.5
H33A C33 H33C 109.5
H33B C33 H33C 109.5
C32 C34 H34A 109.5
C32 C34 H34B 109.5
H34A C34 H34B 109.5
C32 C34 H34C 109.5
H34A C34 H34C 109.5
H34B C34 H34C 109.5
C36 C35 C32 113.1(4)
C36 C35 H35A 109.0
C32 C35 H35A 109.0
C36 C35 H35B 109.0
C32 C35 H35B 109.0
H35A C35 H35B 107.8
C37 C36 C35 109.4(4)
C37 C36 H36A 109.8
C35 C36 H36A 109.8
C37 C36 H36B 109.8
C35 C36 H36B 109.8
H36A C36 H36B 108.2
C41 C37 C36 129.5(4)
C41 C37 C38 111.5(4)
C36 C37 C38 118.8(4)
C39 C38 C37 101.8(4)
C39 C38 C31 118.2(4)
C37 C38 C31 108.8(4)
C39 C38 H38 109.2
C37 C38 H38 109.2
C31 C38 H38 109.2
C40 C39 C43 106.9(4)
C40 C39 C38 107.6(4)
C43 C39 C38 144.3(4)
C39 C40 N2 112.0(4)
C39 C40 C41 112.9(4)
N2 C40 C41 134.8(4)
C37 C41 C40 106.1(4)
C37 C41 C42 129.4(5)
C40 C41 C42 124.2(4)
C41 C42 H42A 109.5
C41 C42 H42B 109.5
H42A C42 H42B 109.5
C41 C42 H42C 109.5
H42A C42 H42C 109.5
H42B C42 H42C 109.5
C44 C43 C48 117.9(4)
C44 C43 C39 135.7(4)
C48 C43 C39 106.2(4)
C45 C44 C43 119.3(4)
C45 C44 H44 120.3
C43 C44 H44 120.3
C44 C45 C46 121.0(5)
C44 C45 H45 119.5
C46 C45 H45 119.5
C47 C46 C45 121.5(5)
C47 C46 H46 119.3
C45 C46 H46 119.3
C46 C47 C48 117.5(4)
C46 C47 H47 121.2
C48 C47 H47 121.2
C47 C48 N2 128.2(4)
C47 C48 C43 122.7(4)
N2 C48 C43 108.9(4)
C16 N1 C19 107.1(4)
C40 N2 C48 105.7(4)
C7 O1 Si1 128.6(3)
C31 O2 Si2 130.0(3)
O1 Si1 C5 113.5(2)
O1 Si1 C6 111.9(2)
C5 Si1 C6 105.8(2)
O1 Si1 C4 103.07(19)
C5 Si1 C4 110.9(2)
C6 Si1 C4 111.9(3)
O2 Si2 C30 111.9(2)
O2 Si2 C29 112.7(2)
C30 Si2 C29 105.8(3)
O2 Si2 C28 105.33(19)
C30 Si2 C28 109.5(2)
C29 Si2 C28 111.6(2)

loop_
_geom_bond_atom_site_label_1
_geom_bond_atom_site_label_2
_geom_bond_distance
C1 C4 1.546(7)
C1 H1A 0.9800
C1 H1B 0.9800
C1 H1C 0.9800
C2 C4 1.534(7)
C2 H2A 0.9800
C2 H2B 0.9800
C2 H2C 0.9800
C3 C4 1.540(6)
C3 H3A 0.9800
C3 H3B 0.9800
C3 H3C 0.9800
C4 Si1 1.875(5)
C5 Si1 1.861(5)
C5 H5A 0.9800
C5 H5B 0.9800
C5 H5C 0.9800
C6 Si1 1.862(5)
C6 H6A 0.9800
C6 H6B 0.9800
C6 H6C 0.9800
C7 O1 1.429(5)
C7 C14 1.536(6)
C7 C8 1.548(6)
C7 H7 1.0000
C8 C9 1.536(7)
C8 C11 1.540(7)
C8 C10 1.540(7)
C9 H9A 0.9800
C9 H9B 0.9800
C9 H9C 0.9800
C10 H10A 0.9800
C10 H10B 0.9800
C10 H10C 0.9800
C11 C12 1.538(7)
C11 H11A 0.9900
C11 H11B 0.9900
C12 C13 1.487(6)
C12 H12A 0.9900
C12 H12B 0.9900
C13 C17 1.360(6)
C13 C14 1.540(6)
C14 C15 1.495(6)
C14 H14 1.0000
C15 C16 1.378(6)
C15 C24 1.430(6)
C16 N1 1.369(6)
C16 C17 1.469(6)
C17 C18 1.504(6)
C18 H18A 0.9800
C18 H18B 0.9800
C18 H18C 0.9800
C19 C20 1.379(6)
C19 N1 1.395(6)
C19 C24 1.448(6)
C20 C21 1.376(7)
C20 H20 0.9500
C21 C22 1.403(6)
C21 H21 0.9500
C22 C23 1.393(6)
C22 H22 0.9500
C23 C24 1.396(6)
C23 H23 0.9500
C25 C28 1.545(7)
C25 H25A 0.9800
C25 H25B 0.9800
C25 H25C 0.9800
C26 C28 1.534(7)
C26 H26A 0.9800
C26 H26B 0.9800
C26 H26C 0.9800
C27 C28 1.540(6)
C27 H27A 0.9800
C27 H27B 0.9800
C27 H27C 0.9800
C28 Si2 1.884(5)
C29 Si2 1.862(6)
C29 H29A 0.9800
C29 H29B 0.9800
C29 H29C 0.9800
C30 Si2 1.844(5)
C30 H30A 0.9800
C30 H30B 0.9800
C30 H30C 0.9800
C31 O2 1.439(5)
C31 C38 1.541(6)
C31 C32 1.551(6)
C31 H31 1.0000
C32 C34 1.527(6)
C32 C33 1.540(6)
C32 C35 1.547(7)
C33 H33A 0.9800
C33 H33B 0.9800
C33 H33C 0.9800
C34 H34A 0.9800
C34 H34B 0.9800
C34 H34C 0.9800
C35 C36 1.537(6)
C35 H35A 0.9900
C35 H35B 0.9900
C36 C37 1.485(6)
C36 H36A 0.9900
C36 H36B 0.9900
C37 C41 1.358(6)
C37 C38 1.529(6)
C38 C39 1.513(6)
C38 H38 1.0000
C39 C40 1.362(6)
C39 C43 1.438(6)
C40 N2 1.390(5)
C40 C41 1.453(6)
C41 C42 1.501(6)
C42 H42A 0.9800
C42 H42B 0.9800
C42 H42C 0.9800
C43 C44 1.405(7)
C43 C48 1.422(6)
C44 C45 1.386(6)
C44 H44 0.9500
C45 C46 1.393(6)
C45 H45 0.9500
C46 C47 1.382(7)
C46 H46 0.9500
C47 C48 1.385(6)
C47 H47 0.9500
C48 N2 1.415(6)
O1 Si1 1.652(3)
O2 Si2 1.656(3)

loop_
_geom_torsion_atom_site_label_1
_geom_torsion_atom_site_label_2
_geom_torsion_atom_site_label_3
_geom_torsion_atom_site_label_4
_geom_torsion
O1 C7 C8 C9 -58.9(5)
C14 C7 C8 C9 178.7(4)
O1 C7 C8 C11 -176.1(4)
C14 C7 C8 C11 61.5(5)
O1 C7 C8 C10 61.6(5)
C14 C7 C8 C10 -60.7(5)
C9 C8 C11 C12 -174.4(4)
C10 C8 C11 C12 67.0(5)
C7 C8 C11 C12 -55.0(5)
C8 C11 C12 C13 47.5(6)
C11 C12 C13 C17 128.2(5)
C11 C12 C13 C14 -47.8(6)
O1 C7 C14 C15 62.9(5)
C8 C7 C14 C15 -174.0(4)
O1 C7 C14 C13 178.1(3)
C8 C7 C14 C13 -58.9(5)
C17 C13 C14 C15 3.3(5)
C12 C13 C14 C15 -179.9(4)
C17 C13 C14 C7 -123.1(4)
C12 C13 C14 C7 53.7(5)
C7 C14 C15 C16 115.8(4)
C13 C14 C15 C16 -1.8(5)
C7 C14 C15 C24 -81.1(7)
C13 C14 C15 C24 161.3(6)
C24 C15 C16 N1 1.6(5)
C14 C15 C16 N1 171.1(3)
C24 C15 C16 C17 -169.6(4)
C14 C15 C16 C17 0.0(5)
C12 C13 C17 C16 -179.6(5)
C14 C13 C17 C16 -3.3(5)
C12 C13 C17 C18 0.0(8)
C14 C13 C17 C18 176.3(4)
N1 C16 C17 C13 -166.1(5)
C15 C16 C17 C13 2.1(5)
N1 C16 C17 C18 14.2(8)
C15 C16 C17 C18 -177.5(4)
N1 C19 C20 C21 174.5(4)
C24 C19 C20 C21 -3.0(7)
C19 C20 C21 C22 0.2(7)
C20 C21 C22 C23 1.2(7)
C21 C22 C23 C24 0.3(7)
C22 C23 C24 C15 -177.2(5)
C22 C23 C24 C19 -3.0(6)
C16 C15 C24 C23 172.4(5)
C14 C15 C24 C23 9.1(10)
C16 C15 C24 C19 -2.3(5)
C14 C15 C24 C19 -165.6(6)
C20 C19 C24 C23 4.5(6)
N1 C19 C24 C23 -173.5(4)
C20 C19 C24 C15 -179.7(4)
N1 C19 C24 C15 2.2(5)
O2 C31 C32 C34 61.9(5)
C38 C31 C32 C34 -176.0(4)
O2 C31 C32 C33 -58.0(5)
C38 C31 C32 C33 64.1(5)
O2 C31 C32 C35 179.0(3)
C38 C31 C32 C35 -59.0(5)
C34 C32 C35 C36 177.1(4)
C33 C32 C35 C36 -65.6(5)
C31 C32 C35 C36 57.6(5)
C32 C35 C36 C37 -51.3(5)
C35 C36 C37 C41 -125.0(5)
C35 C36 C37 C38 49.7(5)
C41 C37 C38 C39 -1.7(5)
C36 C37 C38 C39 -177.2(4)
C41 C37 C38 C31 123.8(4)
C36 C37 C38 C31 -51.7(5)
O2 C31 C38 C39 -67.7(5)
C32 C31 C38 C39 169.5(4)
O2 C31 C38 C37 177.0(3)
C32 C31 C38 C37 54.2(5)
C37 C38 C39 C40 1.5(5)
C31 C38 C39 C40 -117.5(4)
C37 C38 C39 C43 -163.4(6)
C31 C38 C39 C43 77.6(8)
C43 C39 C40 N2 -5.2(5)
C38 C39 C40 N2 -176.0(4)
C43 C39 C40 C41 170.0(4)
C38 C39 C40 C41 -0.9(5)
C36 C37 C41 C40 176.2(4)
C38 C37 C41 C40 1.2(5)
C36 C37 C41 C42 -9.9(8)
C38 C37 C41 C42 175.1(4)
C39 C40 C41 C37 -0.2(5)
N2 C40 C41 C37 173.5(5)
C39 C40 C41 C42 -174.5(4)
N2 C40 C41 C42 -0.8(8)
C40 C39 C43 C44 -169.3(5)
C38 C39 C43 C44 -4.4(11)
C40 C39 C43 C48 5.0(5)
C38 C39 C43 C48 170.0(6)
C48 C43 C44 C45 1.3(7)
C39 C43 C44 C45 175.1(5)
C43 C44 C45 C46 1.0(7)
C44 C45 C46 C47 -2.2(7)
C45 C46 C47 C48 1.1(7)
C46 C47 C48 N2 -172.5(4)
C46 C47 C48 C43 1.3(7)
C44 C43 C48 C47 -2.4(7)
C39 C43 C48 C47 -178.0(4)
C44 C43 C48 N2 172.4(4)
C39 C43 C48 N2 -3.2(5)
C15 C16 N1 C19 -0.2(5)
C17 C16 N1 C19 168.1(5)
C20 C19 N1 C16 -179.1(5)
C24 C19 N1 C16 -1.3(4)
C39 C40 N2 C48 3.2(5)
C41 C40 N2 C48 -170.6(5)
C47 C48 N2 C40 174.6(4)
C43 C48 N2 C40 0.2(5)
C14 C7 O1 Si1 -124.8(3)
C8 C7 O1 Si1 112.1(4)
C38 C31 O2 Si2 128.3(3)
C32 C31 O2 Si2 -108.8(4)
C7 O1 Si1 C5 -39.2(4)
C7 O1 Si1 C6 80.3(4)
C7 O1 Si1 C4 -159.3(4)
C2 C4 Si1 O1 63.1(4)
C3 C4 Si1 O1 -57.5(4)
C1 C4 Si1 O1 -177.3(3)
C2 C4 Si1 C5 -58.7(4)
C3 C4 Si1 C5 -179.3(4)
C1 C4 Si1 C5 60.9(4)
C2 C4 Si1 C6 -176.5(3)
C3 C4 Si1 C6 62.9(4)
C1 C4 Si1 C6 -57.0(4)
C31 O2 Si2 C30 -87.2(4)
C31 O2 Si2 C29 31.9(4)
C31 O2 Si2 C28 153.8(4)
C26 C28 Si2 O2 57.5(4)
C27 C28 Si2 O2 -62.1(4)
C25 C28 Si2 O2 178.0(3)
C26 C28 Si2 C30 -63.0(4)
C27 C28 Si2 C30 177.4(4)
C25 C28 Si2 C30 57.5(4)
C26 C28 Si2 C29 -179.8(4)
C27 C28 Si2 C29 60.6(4)
C25 C28 Si2 C29 -59.3(4)
